data_2008191
loop_
_publ_author_name
'Susmita Gupta'
'Jayanta Kumar Ray'
'Kandasamy Chinnakali'
'Hoong-Kun Fun'

_publ_section_title
;
 (<i>E</i>)-1,2-Bis(2-chlorocyclopentenyl)ethene
;
_journal_issue 2
_journal_name_full 'Acta Crystallographica Section C'
_journal_page_first IUC9900012
_journal_paper_doi 10.1107/S0108270199099801
_journal_volume 55
_journal_year 1999
_chemical_formula_sum 'C12 H14 Cl2'
_chemical_formula_weight 229.13
_chemical_name_systematic
;
E-1,2-(Di-2'-chlorocyclopentenyl)ethylene
;
_space_group_IT_number 14
_symmetry_cell_setting monoclinic
_symmetry_space_group_name_Hall '-P 2yn'
_symmetry_space_group_name_H-M 'P 1 21/n 1'
_audit_creation_method SHELXL-97
_cell_angle_alpha 90.00
_cell_angle_beta 100.060(2)
_cell_angle_gamma 90.00
_cell_formula_units_Z 2
_cell_length_a 4.1458(2)
_cell_length_b 12.5203(4)
_cell_length_c 11.1023(4)
_cell_measurement_reflns_used 2802
_cell_measurement_temperature 293(2)
_cell_measurement_theta_max 28.45
_cell_measurement_theta_min 2.47
_cell_volume 567.42(4)
_computing_cell_refinement 'SAINT (Siemens, 1996)'
_computing_data_collection 'SMART (Siemens, 1996)'
_computing_data_reduction SAINT
_computing_molecular_graphics SHELXTL
_computing_publication_material 'SHELXTL and PARST (Nardelli, 1995)'
_computing_structure_refinement SHELXTL
_computing_structure_solution 'SHELXTL (Sheldrick, 1997)'
_diffrn_ambient_temperature 293(2)
_diffrn_detector_area_resol_mean 8.33
_diffrn_measurement_device_type
;
Siemens SMART CCD area detector diffractometer
;
_diffrn_measurement_method '\w scans'
_diffrn_radiation_monochromator graphite
_diffrn_radiation_source 'fine-focus sealed tube'
_diffrn_radiation_type MoK\a
_diffrn_radiation_wavelength 0.71073
_diffrn_reflns_av_R_equivalents 0.099
_diffrn_reflns_av_sigmaI/netI 0.081
_diffrn_reflns_limit_h_max 5
_diffrn_reflns_limit_h_min -5
_diffrn_reflns_limit_k_max 16
_diffrn_reflns_limit_k_min 0
_diffrn_reflns_limit_l_max 14
_diffrn_reflns_limit_l_min 0
_diffrn_reflns_number 4434
_diffrn_reflns_theta_max 28.45
_diffrn_reflns_theta_min 2.47
_exptl_absorpt_coefficient_mu 0.530
_exptl_absorpt_correction_T_max 0.824
_exptl_absorpt_correction_T_min 0.793
_exptl_absorpt_correction_type 'empirical (SADABS; Sheldrick, 1996)'
_exptl_crystal_colour yellow
_exptl_crystal_density_diffrn 1.341
_exptl_crystal_density_method 'not measured'
_exptl_crystal_description block
_exptl_crystal_F_000 240
_exptl_crystal_size_max 0.46
_exptl_crystal_size_mid 0.40
_exptl_crystal_size_min 0.38
_refine_diff_density_max 0.35
_refine_diff_density_min -0.68
_refine_ls_extinction_method none
_refine_ls_goodness_of_fit_ref 0.923
_refine_ls_hydrogen_treatment refall
_refine_ls_matrix_type full
_refine_ls_number_parameters 92
_refine_ls_number_reflns 1402
_refine_ls_number_restraints 0
_refine_ls_restrained_S_all 0.923
_refine_ls_R_factor_all 0.088
_refine_ls_R_factor_gt 0.064
_refine_ls_shift/su_max <0.001
_refine_ls_shift/su_mean 0.000
_refine_ls_structure_factor_coef Fsqd
_refine_ls_weighting_details 'calc w = 1/[\s^2^(Fo^2^)+(0.1054P)^2^] where P = (Fo^2^+2Fc^2^)/3'
_refine_ls_weighting_scheme calc
_refine_ls_wR_factor_ref 0.172
_reflns_number_gt 906
_reflns_number_total 1402
_reflns_threshold_expression I>2\s(I)
_cod_data_source_file qa0087.cif
_cod_data_source_block qa0087
_cod_original_sg_symbol_H-M 'P 21/n'
_cod_database_code 2008191

loop_
_symmetry_equiv_pos_as_xyz
'x, y, z'
'-x+1/2, y+1/2, -z+1/2'
'-x, -y, -z'
'x-1/2, -y-1/2, z-1/2'

loop_
_atom_site_label
_atom_site_fract_x
_atom_site_fract_y
_atom_site_fract_z
_atom_site_U_iso_or_equiv
_atom_site_adp_type
_atom_site_calc_flag
_atom_site_refinement_flags
_atom_site_occupancy
_atom_site_disorder_assembly
_atom_site_disorder_group
_atom_site_type_symbol
Cl1 -0.0110(2) 0.70282(5) 0.90357(7) 0.0591(3) Uani d . 1 . . Cl
C1 0.0811(7) 0.81439(19) 0.8250(2) 0.0418(6) Uani d . 1 . . C
C2 0.0760(6) 0.91496(19) 0.8660(2) 0.0406(6) Uani d . 1 . . C
C3 0.1747(8) 0.9899(2) 0.7728(3) 0.0469(7) Uani d . 1 . . C
C4 0.2103(11) 0.9188(2) 0.6623(3) 0.0582(8) Uani d . 1 . . C
C5 0.1763(9) 0.8027(2) 0.7013(3) 0.0502(7) Uani d . 1 . . C
C6 -0.0037(7) 0.94925(19) 0.9812(2) 0.0423(6) Uani d . 1 . . C
H3A 0.013(8) 1.034(3) 0.746(3) 0.067(11) Uiso d . 1 . . H
H3B 0.372(7) 1.025(2) 0.807(3) 0.045(8) Uiso d . 1 . . H
H4A 0.045(9) 0.938(3) 0.594(4) 0.093(14) Uiso d . 1 . . H
H4B 0.415(11) 0.931(4) 0.643(4) 0.108(14) Uiso d . 1 . . H
H5A 0.002(7) 0.767(3) 0.648(3) 0.054(8) Uiso d . 1 . . H
H5B 0.371(8) 0.757(3) 0.702(3) 0.069(9) Uiso d . 1 . . H
H6 -0.070(7) 0.902(2) 1.031(3) 0.047(7) Uiso d . 1 . . H

loop_
_atom_site_aniso_label
_atom_site_aniso_U_11
_atom_site_aniso_U_22
_atom_site_aniso_U_33
_atom_site_aniso_U_12
_atom_site_aniso_U_13
_atom_site_aniso_U_23
Cl1 0.0953(7) 0.0284(4) 0.0554(5) -0.0047(3) 0.0184(4) 0.0018(2)
C1 0.0571(15) 0.0294(11) 0.0389(13) 0.0028(10) 0.0090(11) -0.0010(9)
C2 0.0512(14) 0.0276(11) 0.0435(13) 0.0036(10) 0.0101(11) -0.0016(10)
C3 0.0626(19) 0.0335(13) 0.0468(15) 0.0029(12) 0.0154(13) 0.0010(11)
C4 0.088(2) 0.0455(16) 0.0463(16) 0.0006(15) 0.0277(16) 0.0001(12)
C5 0.0692(18) 0.0397(14) 0.0430(15) 0.0068(13) 0.0140(13) -0.0038(11)
C6 0.0593(15) 0.0291(12) 0.0402(14) 0.0007(11) 0.0136(12) 0.0014(10)

loop_
_atom_type_symbol
_atom_type_description
_atom_type_scat_dispersion_real
_atom_type_scat_dispersion_imag
_atom_type_scat_source
C C 0.0033 0.0016 'International Tables Vol C Tables 4.2.6.8 and 6.1.1.4'
H H 0.0000 0.0000 'International Tables Vol C Tables 4.2.6.8 and 6.1.1.4'
Cl Cl 0.1484 0.1585 'International Tables Vol C Tables 4.2.6.8 and 6.1.1.4'

loop_
_geom_angle_atom_site_label_1
_geom_angle_atom_site_label_2
_geom_angle_atom_site_label_3
_geom_angle_site_symmetry_1
_geom_angle
C2 C1 C5 . 115.2(2)
C2 C1 Cl1 . 124.8(2)
C5 C1 Cl1 . 120.01(18)
C1 C2 C6 . 126.9(2)
C1 C2 C3 . 109.2(2)
C6 C2 C3 . 123.8(2)
C2 C3 C4 . 105.2(2)
C2 C3 H3A . 110(2)
C4 C3 H3A . 106(2)
C2 C3 H3B . 109.8(17)
C4 C3 H3B . 112.9(18)
H3A C3 H3B . 113(3)
C5 C4 C3 . 107.3(2)
C5 C4 H4A . 112(2)
C3 C4 H4A . 109(2)
C5 C4 H4B . 111(3)
C3 C4 H4B . 108(3)
H4A C4 H4B . 109(3)
C1 C5 C4 . 102.6(2)
C1 C5 H5A . 108.6(18)
C4 C5 H5A . 111(2)
C1 C5 H5B . 113.5(19)
C4 C5 H5B . 116(2)
H5A C5 H5B . 105(3)
C6 C6 C2 3_577 124.4(3)
C6 C6 H6 3_577 115.8(19)
C2 C6 H6 . 119.8(18)

loop_
_geom_bond_atom_site_label_1
_geom_bond_atom_site_label_2
_geom_bond_site_symmetry_2
_geom_bond_distance
_geom_bond_publ_flag
Cl1 C1 . 1.725(3) yes
C1 C2 . 1.340(3) yes
C1 C5 . 1.501(4) yes
C2 C6 . 1.441(4) yes
C2 C3 . 1.506(4) yes
C3 C4 . 1.543(4) yes
C3 H3A . 0.88(4) ?
C3 H3B . 0.95(3) ?
C4 C5 . 1.531(4) yes
C4 H4A . 0.96(4) ?
C4 H4B . 0.92(5) ?
C5 H5A . 0.96(3) ?
C5 H5B . 0.99(4) ?
C6 C6 3_577 1.336(5) yes
C6 H6 . 0.88(3) ?

loop_
_geom_torsion_atom_site_label_1
_geom_torsion_atom_site_label_2
_geom_torsion_atom_site_label_3
_geom_torsion_atom_site_label_4
_geom_torsion_site_symmetry_4
_geom_torsion
_geom_torsion_publ_flag
C5 C1 C2 C6 . -179.6(3) ?
Cl1 C1 C2 C6 . 0.3(4) ?
C5 C1 C2 C3 . -0.6(4) yes
Cl1 C1 C2 C3 . 179.3(2) ?
C1 C2 C3 C4 . 5.1(3) yes
C6 C2 C3 C4 . -176.0(3) ?
C2 C3 C4 C5 . -7.5(4) yes
C2 C1 C5 C4 . -4.1(4) yes
Cl1 C1 C5 C4 . 176.0(2) ?
C3 C4 C5 C1 . 6.9(4) yes
C1 C2 C6 C6 3_577 178.1(3) yes
C3 C2 C6 C6 3_577 -0.7(5) ?
